data_4320672
loop_
_publ_author_name
'A. L. Rheingold'
'L. M. Liable-Sands'
'S. Trofimenko'

_publ_section_title
;
 Hydrotris[3-(1-naphthylpyrazol-1-yl)]borate and
 Hydrotris[3-(2-naphthylpyrazol-1-yl)]borate: Two Novel Homoscorpionate
 Ligands of Varying Coordination Behavior
;
_journal_name_full 'Inorganic Chemistry'
_journal_page_first 6509
_journal_page_last 6513
_journal_paper_doi 10.1021/ic010751h
_journal_volume 40
_journal_year 2001
_chemical_formula_sum 'C48 H38 B2 Co N12'
_chemical_formula_weight 863.45
_chemical_name_systematic
;

 ?

;
_space_group_IT_number 14
_symmetry_cell_setting monoclinic
_symmetry_space_group_name_Hall '-P 2yn'
_symmetry_space_group_name_H-M 'P 1 21/n 1'
_atom_sites_solution_hydrogens geom
_atom_sites_solution_primary direct
_atom_sites_solution_secondary difmap
_audit_creation_method SHELXL
_cell_angle_alpha 90.00
_cell_angle_beta 90.6450(10)
_cell_angle_gamma 90.00
_cell_formula_units_Z 4
_cell_length_a 17.01740(10)
_cell_length_b 13.7697(2)
_cell_length_c 18.3586(2)
_cell_measurement_temperature 228(2)
_cell_volume 4301.60(8)
_computing_structure_refinement 'SHELXL-93 (Sheldrick, 1993)'
_computing_structure_solution 'SHELXS-86 (Sheldrick, 1990)'
_diffrn_ambient_temperature 228(2)
_diffrn_radiation_monochromator graphite
_diffrn_radiation_source 'fine-focus sealed tube'
_diffrn_radiation_type MoK\a
_diffrn_radiation_wavelength 0.71073
_diffrn_reflns_av_R_equivalents 0.0518
_diffrn_reflns_av_sigmaI/netI 0.0910
_diffrn_reflns_limit_h_max 22
_diffrn_reflns_limit_h_min -22
_diffrn_reflns_limit_k_max 17
_diffrn_reflns_limit_k_min -17
_diffrn_reflns_limit_l_max 23
_diffrn_reflns_limit_l_min -17
_diffrn_reflns_number 17450
_diffrn_reflns_theta_max 28.14
_diffrn_reflns_theta_min 1.62
_exptl_absorpt_coefficient_mu 0.450
_exptl_crystal_density_diffrn 1.333
_exptl_crystal_F_000 1788
_exptl_crystal_size_max 0.40
_exptl_crystal_size_mid 0.30
_exptl_crystal_size_min 0.20
_refine_diff_density_max 0.423
_refine_diff_density_min -0.561
_refine_diff_density_rms 0.065
_refine_ls_extinction_method none
_refine_ls_goodness_of_fit_all 1.027
_refine_ls_goodness_of_fit_obs 1.183
_refine_ls_matrix_type full
_refine_ls_number_parameters 594
_refine_ls_number_reflns 9134
_refine_ls_number_restraints 0
_refine_ls_restrained_S_all 1.027
_refine_ls_restrained_S_obs 1.183
_refine_ls_R_factor_all 0.0894
_refine_ls_R_factor_obs 0.0493
_refine_ls_shift/esd_max -0.967
_refine_ls_shift/esd_mean 0.009
_refine_ls_structure_factor_coef Fsqd
_refine_ls_weighting_details 'w=1/[\s^2^(Fo^2^)+(0.0400P)^2^+0.0000P] where P=(Fo^2^+2Fc^2^)/3'
_refine_ls_weighting_scheme calc
_refine_ls_wR_factor_all 0.1200
_refine_ls_wR_factor_obs 0.1076
_reflns_number_observed 5742
_reflns_number_total 9134
_reflns_observed_criterion >2sigma(I)
_cod_data_source_file ic010751h_2.cif
_cod_data_source_block trof33
_cod_depositor_comments
;
The following automatic conversions were performed:

'_refine_ls_weighting_scheme' value 'calc
w=1/[\s^2^(Fo^2^)+(0.0400P)^2^+0.0000P] where P=(Fo^2^+2Fc^2^)/3' was
changed to 'calc'. New tag '_refine_ls_weighting_details' was
created. The value of the new tag was set to
'w=1/[\s^2^(Fo^2^)+(0.0400P)^2^+0.0000P] where P=(Fo^2^+2Fc^2^)/3'.

Automatic conversion script
Id: cif_fix_values 3143 2015-03-26 13:38:13Z robertas 
;
_cod_database_code 4320672

loop_
_symmetry_equiv_pos_as_xyz
'x, y, z'
'-x+1/2, y+1/2, -z+1/2'
'-x, -y, -z'
'x-1/2, -y-1/2, z-1/2'

loop_
_atom_site_aniso_label
_atom_site_aniso_U_11
_atom_site_aniso_U_22
_atom_site_aniso_U_33
_atom_site_aniso_U_23
_atom_site_aniso_U_13
_atom_site_aniso_U_12
Co 0.0252(2) 0.0206(2) 0.0284(2) 0.0005(2) -0.00356(13) -0.00159(15)
N1 0.0317(11) 0.0225(12) 0.0366(13) 0.0035(10) -0.0023(9) -0.0055(10)
N2 0.0294(11) 0.0300(13) 0.0305(12) 0.0033(10) -0.0026(9) -0.0058(10)
N3 0.0458(13) 0.0201(13) 0.0364(13) -0.0020(11) -0.0139(10) -0.0044(10)
N4 0.0364(12) 0.0251(13) 0.0310(12) 0.0005(10) -0.0078(9) 0.0034(10)
N5 0.0260(11) 0.0280(13) 0.0513(15) 0.0012(11) -0.0071(10) -0.0048(10)
N6 0.0282(11) 0.0229(13) 0.0406(13) 0.0024(10) -0.0062(9) -0.0021(9)
N7 0.0272(10) 0.0260(13) 0.0332(12) -0.0045(10) -0.0036(9) -0.0020(9)
N8 0.0271(10) 0.0300(13) 0.0297(12) 0.0004(10) -0.0011(9) 0.0010(9)
N9 0.0288(11) 0.0290(13) 0.0367(13) -0.0021(11) 0.0034(9) -0.0029(10)
N10 0.0307(11) 0.0250(13) 0.0283(12) 0.0004(10) -0.0015(9) 0.0015(9)
N11 0.0399(12) 0.0209(12) 0.0344(13) 0.0045(10) 0.0021(10) -0.0011(10)
N12 0.0327(11) 0.0256(13) 0.0310(12) -0.0028(10) -0.0035(9) 0.0011(10)
C1 0.0351(14) 0.034(2) 0.050(2) -0.0161(14) -0.0109(13) 0.0003(13)
C2 0.045(2) 0.056(2) 0.033(2) -0.0140(15) -0.0049(13) 0.009(2)
C3 0.0321(14) 0.046(2) 0.031(2) -0.0015(13) 0.0014(12) 0.0082(13)
C4 0.0274(14) 0.057(2) 0.058(2) -0.001(2) 0.0116(13) -0.0018(14)
C5 0.036(2) 0.052(2) 0.058(2) -0.008(2) 0.0056(14) 0.0162(15)
C6 0.045(2) 0.032(2) 0.032(2) 0.0005(13) -0.0043(12) 0.0111(13)
C7 0.059(2) 0.023(2) 0.043(2) 0.0083(14) 0.0070(15) -0.0024(14)
C8 0.068(2) 0.031(2) 0.036(2) 0.0101(14) 0.0021(15) 0.013(2)
C9 0.047(2) 0.033(2) 0.0299(15) -0.0048(13) -0.0047(12) 0.0091(13)
C11 0.045(2) 0.035(2) 0.050(2) 0.016(2) 0.0033(14) -0.0130(14)
C12 0.051(2) 0.053(2) 0.042(2) 0.021(2) -0.0020(14) -0.008(2)
C13 0.0333(14) 0.036(2) 0.0279(14) 0.0052(13) -0.0001(11) 0.0011(12)
C21 0.0393(15) 0.031(2) 0.0306(15) 0.0043(13) -0.0087(12) 0.0057(12)
C22 0.0359(14) 0.038(2) 0.0287(14) 0.0055(13) -0.0057(11) 0.0064(13)
C23 0.050(2) 0.055(2) 0.034(2) 0.008(2) -0.0049(14) 0.009(2)
C24 0.077(2) 0.059(2) 0.028(2) -0.001(2) -0.017(2) 0.016(2)
C25 0.057(2) 0.042(2) 0.043(2) 0.004(2) -0.0213(15) 0.007(2)
C26 0.0389(15) 0.030(2) 0.041(2) 0.0062(13) -0.0157(12) 0.0060(13)
C27 0.041(2) 0.041(2) 0.062(2) 0.012(2) -0.0168(15) -0.0010(14)
C28 0.052(2) 0.050(2) 0.089(3) 0.020(2) -0.030(2) -0.009(2)
C29 0.078(3) 0.051(2) 0.094(3) 0.007(2) -0.053(2) -0.016(2)
C30 0.090(3) 0.054(2) 0.056(2) -0.006(2) -0.041(2) -0.005(2)
C31 0.085(2) 0.023(2) 0.038(2) -0.0016(14) -0.020(2) -0.007(2)
C32 0.101(3) 0.030(2) 0.031(2) -0.0081(15) -0.012(2) 0.004(2)
C33 0.059(2) 0.028(2) 0.0267(15) 0.0000(13) -0.0126(13) 0.0144(14)
C41 0.053(2) 0.044(2) 0.0276(15) -0.0067(14) 0.0003(12) 0.0153(15)
C42 0.060(2) 0.040(2) 0.0224(14) -0.0026(14) -0.0032(13) 0.0162(15)
C43 0.090(3) 0.050(2) 0.036(2) 0.001(2) 0.007(2) 0.032(2)
C44 0.081(2) 0.083(3) 0.040(2) 0.000(2) 0.006(2) 0.053(2)
C45 0.064(2) 0.075(3) 0.026(2) 0.004(2) 0.0039(14) 0.027(2)
C46 0.058(2) 0.053(2) 0.026(2) -0.0003(15) 0.0057(13) 0.011(2)
C47 0.072(2) 0.068(3) 0.048(2) 0.001(2) 0.016(2) 0.001(2)
C48 0.092(3) 0.086(3) 0.060(3) 0.005(2) 0.021(2) -0.016(2)
C49 0.072(3) 0.131(4) 0.056(3) 0.012(3) 0.020(2) -0.007(3)
C50 0.067(2) 0.124(4) 0.048(2) 0.011(2) 0.018(2) 0.031(3)
C51 0.0220(13) 0.047(2) 0.071(2) -0.004(2) -0.0080(13) -0.0098(13)
C52 0.0262(14) 0.044(2) 0.072(2) -0.007(2) -0.0079(14) 0.0071(13)
C53 0.0304(13) 0.031(2) 0.039(2) -0.0030(13) -0.0058(11) 0.0027(12)
C61 0.0307(14) 0.034(2) 0.039(2) 0.0000(14) -0.0005(12) 0.0129(12)
C62 0.0294(13) 0.030(2) 0.049(2) -0.0042(14) -0.0040(12) 0.0088(12)
C63 0.042(2) 0.037(2) 0.064(2) -0.006(2) -0.0178(15) 0.0123(14)
C64 0.057(2) 0.041(2) 0.059(2) 0.001(2) -0.016(2) 0.018(2)
C65 0.040(2) 0.029(2) 0.061(2) 0.002(2) 0.0017(15) 0.0113(13)
C66 0.0255(13) 0.029(2) 0.050(2) -0.0051(14) 0.0029(12) 0.0075(12)
C67 0.0315(14) 0.041(2) 0.058(2) -0.009(2) 0.0022(13) 0.0040(13)
C68 0.034(2) 0.044(2) 0.078(3) -0.016(2) 0.008(2) -0.0045(15)
C69 0.051(2) 0.031(2) 0.097(3) -0.001(2) 0.015(2) -0.001(2)
C70 0.054(2) 0.037(2) 0.078(3) 0.006(2) 0.004(2) 0.011(2)

loop_
_atom_site_label
_atom_site_type_symbol
_atom_site_fract_x
_atom_site_fract_y
_atom_site_fract_z
_atom_site_U_iso_or_equiv
_atom_site_thermal_displace_type
_atom_site_occupancy
_atom_site_calc_flag
_atom_site_refinement_flags
_atom_site_disorder_group
Co Co 0.79156(2) 0.21118(2) -0.00339(2) 0.02475(11) Uani 1 d . .
N1 N 0.72127(11) 0.03042(15) 0.06751(11) 0.0303(5) Uani 1 d . .
N2 N 0.78258(11) 0.09402(15) 0.08002(11) 0.0300(5) Uani 1 d . .
N3 N 0.70738(12) 0.03561(15) -0.06989(12) 0.0342(5) Uani 1 d . .
N4 N 0.76618(12) 0.09946(15) -0.08909(11) 0.0309(5) Uani 1 d . .
N5 N 0.62196(11) 0.1430(2) 0.00783(12) 0.0352(5) Uani 1 d . .
N6 N 0.66286(11) 0.22952(15) 0.00637(12) 0.0306(5) Uani 1 d . .
N7 N 0.89149(11) 0.36726(15) 0.06979(11) 0.0289(5) Uani 1 d . .
N8 N 0.82903(11) 0.30668(15) 0.08298(11) 0.0289(5) Uani 1 d . .
N9 N 0.95980(11) 0.27028(15) -0.02676(12) 0.0315(5) Uani 1 d . .
N10 N 0.91272(11) 0.18932(15) -0.02552(11) 0.0280(5) Uani 1 d . .
N11 N 0.86125(12) 0.39860(15) -0.06143(12) 0.0317(5) Uani 1 d . .
N12 N 0.79860(11) 0.3372(2) -0.07229(11) 0.0298(5) Uani 1 d . .
C1 C 0.9096(2) 0.4178(2) 0.1308(2) 0.0399(7) Uani 1 d . .
H1A H 0.9502(2) 0.4638(2) 0.1353(2) 0.048 Uiso 1 calc R .
C2 C 0.8595(2) 0.3913(2) 0.1850(2) 0.0445(8) Uani 1 d . .
H2A H 0.8584(2) 0.4146(2) 0.2331(2) 0.053 Uiso 1 calc R .
C3 C 0.81017(15) 0.3218(2) 0.15304(15) 0.0366(7) Uani 1 d . .
H3A H 0.76926(15) 0.2898(2) 0.17727(15) 0.044 Uiso 1 calc R .
C4 C 1.0333(2) 0.2436(2) -0.0463(2) 0.0477(8) Uani 1 d . .
H4A H 1.0763(2) 0.2859(2) -0.0513(2) 0.057 Uiso 1 calc R .
C5 C 1.0349(2) 0.1445(2) -0.0576(2) 0.0486(8) Uani 1 d . .
H5A H 1.0781(2) 0.1064(2) -0.0714(2) 0.058 Uiso 1 calc R .
C6 C 0.9582(2) 0.1135(2) -0.04406(14) 0.0363(7) Uani 1 d . .
H6A H 0.9409(2) 0.0488(2) -0.04742(14) 0.044 Uiso 1 calc R .
C7 C 0.8508(2) 0.4804(2) -0.1012(2) 0.0421(7) Uani 1 d . .
H7A H 0.8855(2) 0.5334(2) -0.1026(2) 0.050 Uiso 1 calc R .
C8 C 0.7808(2) 0.4733(2) -0.1393(2) 0.0447(8) Uani 1 d . .
H8A H 0.7583(2) 0.5193(2) -0.1711(2) 0.054 Uiso 1 calc R .
C9 C 0.7508(2) 0.3828(2) -0.12005(14) 0.0366(7) Uani 1 d . .
H9A H 0.7033(2) 0.3569(2) -0.13811(14) 0.044 Uiso 1 calc R .
C11 C 0.7168(2) -0.0343(2) 0.1224(2) 0.0429(7) Uani 1 d . .
H11A H 0.6796(2) -0.0845(2) 0.1261(2) 0.052 Uiso 1 calc R .
C12 C 0.7755(2) -0.0145(2) 0.1721(2) 0.0486(8) Uani 1 d . .
H12A H 0.7865(2) -0.0480(2) 0.2157(2) 0.058 Uiso 1 calc R .
C13 C 0.81570(14) 0.0658(2) 0.14445(14) 0.0325(6) Uani 1 d . .
C21 C 0.94899(14) 0.1472(2) 0.14887(15) 0.0338(6) Uani 1 d G .
H21A H 0.95534(14) 0.1332(2) 0.09916(15) 0.041 Uiso 1 calc R .
C22 C 0.88135(15) 0.1177(2) 0.18324(11) 0.0342(6) Uani 1 d G .
C23 C 0.8734(2) 0.1364(2) 0.25719(11) 0.0462(8) Uani 1 d G .
H23A H 0.8281(8) 0.1146(18) 0.2810(4) 0.055 Uiso 1 calc R .
C24 C 0.9303(2) 0.1861(2) 0.2968(2) 0.0549(9) Uani 1 d G .
H24A H 0.9233(2) 0.1978(2) 0.3468(2) 0.066 Uiso 1 calc R .
C25 C 1.0000(2) 0.2195(2) 0.26112(11) 0.0473(8) Uani 1 d G .
C26 C 1.01037(11) 0.1993(2) 0.18768(11) 0.0365(7) Uani 1 d G .
C27 C 1.07882(13) 0.2282(2) 0.15324(13) 0.0482(8) Uani 1 d G .
H27A H 1.0856(2) 0.2131(3) 0.10378(14) 0.058 Uiso 1 calc R .
C28 C 1.1372(2) 0.2787(2) 0.1900(2) 0.0641(10) Uani 1 d G .
H28A H 1.1834(2) 0.2974(2) 0.1661(2) 0.077 Uiso 1 calc R .
C29 C 1.1262(2) 0.3016(3) 0.2639(3) 0.0745(12) Uani 1 d G .
H29A H 1.1651(2) 0.3372(3) 0.2891(3) 0.089 Uiso 1 calc R .
C30 C 1.0602(2) 0.2730(2) 0.2997(2) 0.0668(11) Uani 1 d G .
H30A H 1.0540(2) 0.2882(2) 0.3492(2) 0.080 Uiso 1 calc R .
C31 C 0.7027(2) -0.0379(2) -0.1181(2) 0.0487(8) Uani 1 d . .
H31A H 0.6667(2) -0.0896(2) -0.1164(2) 0.058 Uiso 1 calc R .
C32 C 0.7589(2) -0.0249(2) -0.1699(2) 0.0542(9) Uani 1 d . .
H32A H 0.7694(2) -0.0656(2) -0.2098(2) 0.065 Uiso 1 calc R .
C33 C 0.7977(2) 0.0621(2) -0.15109(14) 0.0383(7) Uani 1 d . .
C41 C 0.8744(2) 0.2042(2) -0.20252(14) 0.0418(7) Uani 1 d G .
H41A H 0.8357(2) 0.2472(2) -0.18576(14) 0.050 Uiso 1 calc R .
C42 C 0.8647(2) 0.1051(2) -0.19219(14) 0.0407(7) Uani 1 d G .
C43 C 0.9208(2) 0.0426(2) -0.2205(2) 0.0583(9) Uani 1 d G .
H43A H 0.9134(9) -0.0248(2) -0.2159(15) 0.070 Uiso 1 calc R .
C44 C 0.9867(2) 0.0764(3) -0.2548(2) 0.0679(11) Uani 1 d G .
H44A H 1.0238(2) 0.0321(3) -0.2729(2) 0.082 Uiso 1 calc R .
C45 C 0.9992(2) 0.1778(2) -0.2633(2) 0.0549(9) Uani 1 d G .
C46 C 0.94270(12) 0.2424(2) -0.23847(14) 0.0458(8) Uani 1 d G .
C47 C 0.9533(2) 0.3418(2) -0.2475(2) 0.0624(10) Uani 1 d G .
H47A H 0.9142(2) 0.3848(2) -0.2315(2) 0.075 Uiso 1 calc R .
C48 C 1.0204(2) 0.3790(3) -0.2798(2) 0.0795(12) Uani 1 d G .
H48A H 1.0267(2) 0.4464(3) -0.2856(2) 0.095 Uiso 1 calc R .
C49 C 1.0793(2) 0.3138(4) -0.3038(2) 0.0861(13) Uani 1 d G .
H49A H 1.1254(2) 0.3380(4) -0.3249(2) 0.103 Uiso 1 calc R .
C50 C 1.0691(2) 0.2157(4) -0.2963(2) 0.0799(13) Uani 1 d G .
H50A H 1.1080(2) 0.1728(4) -0.3129(2) 0.096 Uiso 1 calc R .
C51 C 0.54390(15) 0.1600(2) 0.0046(2) 0.0467(8) Uani 1 d . .
H51A H 0.50432(15) 0.1124(2) 0.0046(2) 0.056 Uiso 1 calc R .
C52 C 0.5319(2) 0.2586(2) 0.0011(2) 0.0476(8) Uani 1 d . .
H52A H 0.4835(2) 0.2913(2) -0.0020(2) 0.057 Uiso 1 calc R .
C53 C 0.60697(14) 0.3002(2) 0.00302(15) 0.0336(6) Uani 1 d . .
C61 C 0.67713(14) 0.4532(2) 0.04271(15) 0.0347(7) Uani 1 d G .
H61A H 0.70218(14) 0.4180(2) 0.08017(15) 0.042 Uiso 1 calc R .
C62 C 0.62354(14) 0.4065(2) -0.00280(13) 0.0362(7) Uani 1 d G .
C63 C 0.5836(2) 0.4602(2) -0.05559(15) 0.0475(8) Uani 1 d G .
H63A H 0.5444(11) 0.4299(5) -0.0840(10) 0.057 Uiso 1 calc R .
C64 C 0.6003(2) 0.5573(2) -0.0672(2) 0.0528(8) Uani 1 d G .
H64A H 0.5743(2) 0.5915(2) -0.1046(2) 0.063 Uiso 1 calc R .
C65 C 0.65728(14) 0.6052(2) -0.02230(12) 0.0434(8) Uani 1 d G .
C66 C 0.69506(12) 0.55482(13) 0.03358(12) 0.0347(7) Uani 1 d G .
C67 C 0.74852(13) 0.6025(2) 0.07886(12) 0.0432(7) Uani 1 d G .
H67A H 0.7738(2) 0.5680(3) 0.11658(14) 0.052 Uiso 1 calc R .
C68 C 0.7650(2) 0.7000(2) 0.0691(2) 0.0521(9) Uani 1 d G .
H68A H 0.7993(2) 0.7323(2) 0.1015(2) 0.063 Uiso 1 calc R .
C69 C 0.7301(2) 0.7503(2) 0.0106(2) 0.0596(10) Uani 1 d G .
H69A H 0.7432(2) 0.8157(2) 0.0025(2) 0.072 Uiso 1 calc R .
C70 C 0.6776(2) 0.7054(2) -0.0344(2) 0.0560(9) Uani 1 d G .
H70A H 0.6545(2) 0.7398(2) -0.0734(2) 0.067 Uiso 1 calc R .
B1 B 0.6632(2) 0.0444(2) 0.0027(2) 0.0359(7) Uiso 1 d . .
H10A H 0.6229(2) -0.0074(2) 0.0046(2) 0.043 Uiso 1 calc R .
B2 B 0.9272(2) 0.3712(2) -0.0071(2) 0.0337(7) Uiso 1 d . .
H20A H 0.9697(2) 0.4202(2) -0.0085(2) 0.040 Uiso 1 calc R .

loop_
_atom_type_symbol
_atom_type_description
_atom_type_scat_dispersion_real
_atom_type_scat_dispersion_imag
_atom_type_scat_source
C C 0.0033 0.0016 'International Tables Vol C Tables 4.2.6.8 and 6.1.1.4'
H H 0.0000 0.0000 'International Tables Vol C Tables 4.2.6.8 and 6.1.1.4'
B B 0.0013 0.0007 'International Tables Vol C Tables 4.2.6.8 and 6.1.1.4'
N N 0.0061 0.0033 'International Tables Vol C Tables 4.2.6.8 and 6.1.1.4'
Co Co 0.3494 0.9721 'International Tables Vol C Tables 4.2.6.8 and 6.1.1.4'

loop_
_geom_angle_atom_site_label_1
_geom_angle_atom_site_label_2
_geom_angle_atom_site_label_3
_geom_angle
_geom_angle_site_symmetry_1
_geom_angle_site_symmetry_3
_geom_angle_publ_flag
N10 Co N8 86.98(8) . . ?
N10 Co N12 86.63(7) . . ?
N8 Co N12 85.54(8) . . ?
N10 Co N6 173.41(8) . . ?
N8 Co N6 98.97(8) . . ?
N12 Co N6 90.99(8) . . ?
N10 Co N2 95.90(7) . . ?
N8 Co N2 87.60(8) . . ?
N12 Co N2 172.56(8) . . ?
N6 Co N2 87.22(7) . . ?
N10 Co N4 87.03(8) . . ?
N8 Co N4 172.40(7) . . ?
N12 Co N4 98.78(8) . . ?
N6 Co N4 87.25(8) . . ?
N2 Co N4 88.36(8) . . ?
C11 N1 N2 110.1(2) . . ?
C11 N1 B1 127.9(2) . . ?
N2 N1 B1 121.6(2) . . ?
C13 N2 N1 105.6(2) . . ?
C13 N2 Co 140.5(2) . . ?
N1 N2 Co 113.73(15) . . ?
C31 N3 N4 110.4(2) . . ?
C31 N3 B1 126.9(2) . . ?
N4 N3 B1 122.2(2) . . ?
C33 N4 N3 105.4(2) . . ?
C33 N4 Co 140.5(2) . . ?
N3 N4 Co 113.12(15) . . ?
C51 N5 N6 110.2(2) . . ?
C51 N5 B1 127.1(2) . . ?
N6 N5 B1 122.2(2) . . ?
C53 N6 N5 105.4(2) . . ?
C53 N6 Co 140.2(2) . . ?
N5 N6 Co 113.74(14) . . ?
C1 N7 N8 109.6(2) . . ?
C1 N7 B2 130.7(2) . . ?
N8 N7 B2 119.7(2) . . ?
C3 N8 N7 105.5(2) . . ?
C3 N8 Co 136.6(2) . . ?
N7 N8 Co 117.68(15) . . ?
C4 N9 N10 109.0(2) . . ?
C4 N9 B2 129.9(2) . . ?
N10 N9 B2 121.1(2) . . ?
C6 N10 N9 106.7(2) . . ?
C6 N10 Co 136.0(2) . . ?
N9 N10 Co 117.08(14) . . ?
C7 N11 N12 109.7(2) . . ?
C7 N11 B2 130.1(2) . . ?
N12 N11 B2 120.1(2) . . ?
C9 N12 N11 105.7(2) . . ?
C9 N12 Co 136.2(2) . . ?
N11 N12 Co 117.4(2) . . ?
N7 C1 C2 109.1(2) . . ?
C1 C2 C3 104.7(2) . . ?
N8 C3 C2 111.0(2) . . ?
N9 C4 C5 109.1(2) . . ?
C4 C5 C6 104.8(2) . . ?
N10 C6 C5 110.4(3) . . ?
N11 C7 C8 108.8(3) . . ?
C7 C8 C9 104.6(3) . . ?
N12 C9 C8 111.2(3) . . ?
N1 C11 C12 108.6(2) . . ?
C11 C12 C13 105.7(3) . . ?
N2 C13 C12 110.0(2) . . ?
N2 C13 C22 125.2(2) . . ?
C12 C13 C22 124.7(2) . . ?
C22 C21 C26 121.5(2) . . ?
C23 C22 C21 118.9(2) . . ?
C23 C22 C13 118.2(2) . . ?
C21 C22 C13 123.0(2) . . ?
C22 C23 C24 122.0(3) . . ?
C25 C24 C23 119.6(3) . . ?
C24 C25 C26 119.5(2) . . ?
C24 C25 C30 121.7(3) . . ?
C26 C25 C30 118.8(2) . . ?
C27 C26 C25 120.0 . . ?
C27 C26 C21 121.5(2) . . ?
C25 C26 C21 118.5(2) . . ?
C26 C27 C28 121.6(2) . . ?
C29 C28 C27 118.7(3) . . ?
C28 C29 C30 121.1(3) . . ?
C29 C30 C25 119.7(3) . . ?
N3 C31 C32 108.8(3) . . ?
C31 C32 C33 105.6(3) . . ?
N4 C33 C32 109.8(3) . . ?
N4 C33 C42 125.4(2) . . ?
C32 C33 C42 124.8(3) . . ?
C42 C41 C46 121.3(2) . . ?
C43 C42 C41 118.3(3) . . ?
C43 C42 C33 118.3(3) . . ?
C41 C42 C33 123.4(2) . . ?
C42 C43 C44 122.0(3) . . ?
C45 C44 C43 120.4(3) . . ?
C44 C45 C46 119.3(2) . . ?
C44 C45 C50 121.8(3) . . ?
C46 C45 C50 119.0(2) . . ?
C45 C46 C47 120.0 . . ?
C45 C46 C41 118.7(2) . . ?
C47 C46 C41 121.3(2) . . ?
C46 C47 C48 121.4(2) . . ?
C49 C48 C47 119.0(4) . . ?
C50 C49 C48 120.2(4) . . ?
C49 C50 C45 120.4(3) . . ?
N5 C51 C52 108.6(2) . . ?
C51 C52 C53 105.6(2) . . ?
N6 C53 C52 110.2(2) . . ?
N6 C53 C62 124.8(2) . . ?
C52 C53 C62 124.9(2) . . ?
C62 C61 C66 121.2(2) . . ?
C63 C62 C61 119.1(2) . . ?
C63 C62 C53 118.6(2) . . ?
C61 C62 C53 122.3(2) . . ?
C62 C63 C64 121.4(3) . . ?
C65 C64 C63 119.8(3) . . ?
C64 C65 C66 120.1(2) . . ?
C64 C65 C70 121.1(2) . . ?
C66 C65 C70 118.8(2) . . ?
C67 C66 C65 120.0 . . ?
C67 C66 C61 121.8(2) . . ?
C65 C66 C61 118.2(2) . . ?
C66 C67 C68 120.8(2) . . ?
C67 C68 C69 119.6(3) . . ?
C70 C69 C68 120.6(3) . . ?
C69 C70 C65 120.0(3) . . ?
N5 B1 N3 110.5(2) . . ?
N5 B1 N1 110.6(2) . . ?
N3 B1 N1 109.9(2) . . ?
N11 B2 N9 109.3(2) . . ?
N11 B2 N7 108.0(2) . . ?
N9 B2 N7 109.3(2) . . ?

loop_
_geom_bond_atom_site_label_1
_geom_bond_atom_site_label_2
_geom_bond_distance
_geom_bond_site_symmetry_2
_geom_bond_publ_flag
Co N10 2.127(2) . ?
Co N8 2.151(2) . ?
Co N12 2.151(2) . ?
Co N6 2.214(2) . ?
Co N2 2.231(2) . ?
Co N4 2.239(2) . ?
N1 C11 1.348(3) . ?
N1 N2 1.379(3) . ?
N1 B1 1.550(4) . ?
N2 C13 1.361(3) . ?
N3 C31 1.346(3) . ?
N3 N4 1.381(3) . ?
N3 B1 1.543(4) . ?
N4 C33 1.364(3) . ?
N5 C51 1.350(3) . ?
N5 N6 1.381(3) . ?
N5 B1 1.531(4) . ?
N6 C53 1.362(3) . ?
N7 C1 1.351(3) . ?
N7 N8 1.375(3) . ?
N7 B2 1.543(4) . ?
N8 C3 1.345(3) . ?
N9 C4 1.355(3) . ?
N9 N10 1.373(3) . ?
N9 B2 1.540(4) . ?
N10 C6 1.346(3) . ?
N11 C7 1.353(3) . ?
N11 N12 1.373(3) . ?
N11 B2 1.541(4) . ?
N12 C9 1.345(3) . ?
C1 C2 1.368(4) . ?
C2 C3 1.398(4) . ?
C4 C5 1.381(4) . ?
C5 C6 1.398(4) . ?
C7 C8 1.377(4) . ?
C8 C9 1.394(4) . ?
C11 C12 1.373(4) . ?
C12 C13 1.399(4) . ?
C13 C22 1.499(4) . ?
C21 C22 1.380(3) . ?
C21 C26 1.448(3) . ?
C22 C23 1.39 . ?
C23 C24 1.385(4) . ?
C24 C25 1.438(4) . ?
C25 C26 1.39 . ?
C25 C30 1.441(4) . ?
C26 C27 1.39 . ?
C27 C28 1.383(4) . ?
C28 C29 1.408(5) . ?
C29 C30 1.366(5) . ?
C31 C32 1.368(4) . ?
C32 C33 1.409(4) . ?
C33 C42 1.497(4) . ?
C41 C42 1.388(4) . ?
C41 C46 1.442(3) . ?
C42 C43 1.39 . ?
C43 C44 1.375(5) . ?
C44 C45 1.422(5) . ?
C45 C46 1.39 . ?
C45 C50 1.440(5) . ?
C46 C47 1.39 . ?
C47 C48 1.391(4) . ?
C48 C49 1.420(5) . ?
C49 C50 1.369(5) . ?
C51 C52 1.375(4) . ?
C52 C53 1.399(4) . ?
C53 C62 1.495(3) . ?
C61 C62 1.388(4) . ?
C61 C66 1.442(3) . ?
C62 C63 1.39 . ?
C63 C64 1.384(4) . ?
C64 C65 1.427(4) . ?
C65 C66 1.39 . ?
C65 C70 1.441(4) . ?
C66 C67 1.39 . ?
C67 C68 1.383(4) . ?
C68 C69 1.405(5) . ?
C69 C70 1.359(5) . ?
